data_7028097
loop_
_publ_author_name
'Vanhelmont, Frederik W. M.'
'Rajasekharan, Melath V.'
'G\"udel, Hans U.'
'Capelli, Silvia C.'
'Hauser, J\"urg'
'B\"urgi, Hans-Beat'

_publ_section_title
;
 Influence of electron donor and acceptor substituents on the excited
 state properties of rhenium(I) tetracarbonyl chelate complexes
;
_journal_issue 17
_journal_name_full 'Journal of the Chemical Society, Dalton Transactions'
_journal_page_first 2893
_journal_paper_doi 10.1039/a803465f
_journal_year 1998
_chemical_formula_sum 'C16 H10 N O4 Re'
_chemical_formula_weight 466.45
_chemical_name_systematic Rhenium(I)tetracarbonyl(4-methyl-2phenylpyridinate)
_space_group_IT_number 61
_symmetry_cell_setting orthorhombic
_symmetry_space_group_name_Hall '-P 2ac 2ab'
_symmetry_space_group_name_H-M 'P b c a'
_atom_sites_solution_hydrogens geom
_atom_sites_solution_primary direct
_atom_sites_solution_secondary difmap
_audit_creation_method SHELXL-97
_cell_angle_alpha 90.00
_cell_angle_beta 90.00
_cell_angle_gamma 90.00
_cell_formula_units_Z 8
_cell_length_a 12.3490(10)
_cell_length_b 12.9660(10)
_cell_length_c 19.6070(10)
_cell_measurement_reflns_used 5550
_cell_measurement_temperature 293(2)
_cell_measurement_theta_max 26.54
_cell_measurement_theta_min 2.08
_cell_volume 3139.4(4)
_computing_cell_refinement 'Siemens SMART'
_computing_data_collection 'Siemens SMART'
_computing_data_reduction 'SHELTXL XPREP'
_computing_molecular_graphics Diamond
_computing_publication_material 'SHELDRICK XCIF'
_computing_structure_refinement 'SHELXL-97 (Sheldrick, 1997)'
_computing_structure_solution 'SHELXS-97 (Sheldrick, 1990)'
_diffrn_ambient_temperature 293(2)
_diffrn_detector_area_resol_mean 0.79
_diffrn_measurement_device_type 'Siemens SMART CCD'
_diffrn_measurement_method omega-scan
_diffrn_radiation_monochromator graphite
_diffrn_radiation_source 'fine-focus sealed tube'
_diffrn_radiation_type MoK\a
_diffrn_radiation_wavelength 0.71073
_diffrn_reflns_av_R_equivalents 0.0523
_diffrn_reflns_av_sigmaI/netI 0.0336
_diffrn_reflns_limit_h_max 10
_diffrn_reflns_limit_h_min -14
_diffrn_reflns_limit_k_max 15
_diffrn_reflns_limit_k_min -13
_diffrn_reflns_limit_l_max 24
_diffrn_reflns_limit_l_min -24
_diffrn_reflns_number 14759
_diffrn_reflns_theta_max 26.54
_diffrn_reflns_theta_min 2.08
_exptl_absorpt_coefficient_mu 7.757
_exptl_absorpt_correction_T_max 0.0743
_exptl_absorpt_correction_T_min 0.0397
_exptl_absorpt_correction_type empirical
_exptl_crystal_colour yellow
_exptl_crystal_density_diffrn 1.974
_exptl_crystal_density_meas ?
_exptl_crystal_density_method 'not measured'
_exptl_crystal_description plate
_exptl_crystal_F_000 1760
_exptl_crystal_size_max '0.2 mm'
_exptl_crystal_size_mid '0.2 mm'
_exptl_crystal_size_min '0.1 mm'
_refine_diff_density_max 0.508
_refine_diff_density_min -0.650
_refine_diff_density_rms 0.111
_refine_ls_extinction_method none
_refine_ls_goodness_of_fit_ref 1.308
_refine_ls_hydrogen_treatment mixed
_refine_ls_matrix_type full
_refine_ls_number_parameters 201
_refine_ls_number_reflns 3072
_refine_ls_number_restraints 0
_refine_ls_restrained_S_all 1.308
_refine_ls_R_factor_all 0.0622
_refine_ls_R_factor_gt 0.0323
_refine_ls_shift/su_max 0.011
_refine_ls_shift/su_mean 0.001
_refine_ls_structure_factor_coef Fsqd
_refine_ls_weighting_details 'w=1/[\s^2^(Fo^2^)+(0.0200P)^2^+0.0000P] where P=(Fo^2^+2Fc^2^)/3'
_refine_ls_weighting_scheme calc
_refine_ls_wR_factor_gt 0.0569
_refine_ls_wR_factor_ref 0.0648
_reflns_number_gt 2143
_reflns_number_total 3072
_reflns_threshold_expression >2sigma(I)
_cod_data_source_file F803465sup1.cif
_cod_data_source_block rhen
_cod_depositor_comments
;
The following automatic conversions were performed:

'_exptl_crystal_density_meas' value 'not measured' was changed to '?'
- the value is perceived as not measured.

Automatic conversion script
Id: cif_fix_values 3008 2015-01-20 13:52:24Z robertas 

The following automatic conversions were performed:

'_refine_ls_weighting_scheme' value 'calc
w=1/[\s^2^(Fo^2^)+(0.0200P)^2^+0.0000P] where P=(Fo^2^+2Fc^2^)/3' was
changed to 'calc'. New tag '_refine_ls_weighting_details' was
created. The value of the new tag was set to
'w=1/[\s^2^(Fo^2^)+(0.0200P)^2^+0.0000P] where P=(Fo^2^+2Fc^2^)/3'.

Automatic conversion script
Id: cif_fix_values 3143 2015-03-26 13:38:13Z robertas 
;
_cod_original_sg_symbol_H-M Pbca
_cod_database_code 7028097

loop_
_symmetry_equiv_pos_as_xyz
'x, y, z'
'-x+1/2, -y, z+1/2'
'x+1/2, -y+1/2, -z'
'-x, y+1/2, -z+1/2'
'-x, -y, -z'
'x-1/2, y, -z-1/2'
'-x-1/2, y-1/2, z'
'x, -y-1/2, z-1/2'

loop_
_atom_site_label
_atom_site_type_symbol
_atom_site_fract_x
_atom_site_fract_y
_atom_site_fract_z
_atom_site_U_iso_or_equiv
_atom_site_adp_type
_atom_site_occupancy
_atom_site_calc_flag
_atom_site_refinement_flags
Re1 Re 0.129632(16) 0.805543(17) 0.069797(10) 0.04864(9) Uani 1 d .
N1 N 0.2207(3) 0.8570(3) 0.1599(2) 0.0495(11) Uani 1 d .
C2 C 0.1823(4) 0.8314(4) 0.2235(3) 0.0525(14) Uani 1 d .
C3 C 0.2356(5) 0.8726(5) 0.2804(3) 0.0629(16) Uani 1 d .
C4 C 0.3257(5) 0.9347(5) 0.2702(4) 0.0761(19) Uani 1 d .
H4 H 0.3611 0.9626 0.3078 0.077(6) Uiso 1 calc R
C5 C 0.3633(5) 0.9556(5) 0.2072(4) 0.0805(19) Uani 1 d .
H5 H 0.4244 0.9964 0.2008 0.077(6) Uiso 1 calc R
C6 C 0.3087(5) 0.9150(5) 0.1530(3) 0.0634(16) Uani 1 d .
H6 H 0.3342 0.9284 0.1092 0.077(6) Uiso 1 calc R
C7 C 0.0853(4) 0.7637(4) 0.2214(3) 0.0495(13) Uani 1 d .
C8 C 0.0436(4) 0.7404(4) 0.1560(3) 0.0503(14) Uani 1 d .
C9 C -0.0496(5) 0.6793(5) 0.1530(3) 0.0656(17) Uani 1 d .
H9 H -0.0781 0.6621 0.1106 0.077(6) Uiso 1 calc R
C10 C -0.1005(5) 0.6436(5) 0.2113(4) 0.080(2) Uani 1 d .
H10 H -0.1642 0.6056 0.2079 0.077(6) Uiso 1 calc R
C11 C -0.0576(6) 0.6641(5) 0.2729(4) 0.081(2) Uani 1 d .
H11 H -0.0901 0.6380 0.3120 0.077(6) Uiso 1 calc R
C12 C 0.0336(5) 0.7232(5) 0.2781(3) 0.0730(19) Uani 1 d .
H12 H 0.0620 0.7367 0.3212 0.077(6) Uiso 1 calc R
C13 C 0.1999(6) 0.8551(6) 0.3529(3) 0.100(2) Uani 1 d .
H13A H 0.2044 0.7829 0.3635 0.077(6) Uiso 1 calc R
H13B H 0.1265 0.8780 0.3583 0.077(6) Uiso 1 calc R
H13C H 0.2460 0.8932 0.3832 0.077(6) Uiso 1 calc R
C14 C 0.0338(5) 0.7513(6) 0.0016(3) 0.072(2) Uani 1 d .
O14 O -0.0248(4) 0.7162(5) -0.0376(3) 0.108(2) Uani 1 d .
C15 C 0.2165(5) 0.8766(5) 0.0000(3) 0.0632(16) Uani 1 d .
O15 O 0.2639(4) 0.9182(4) -0.0417(3) 0.0922(15) Uani 1 d .
C16 C 0.2235(5) 0.6804(5) 0.0642(3) 0.0628(16) Uani 1 d .
O16 O 0.2765(4) 0.6095(4) 0.0586(3) 0.1036(17) Uani 1 d .
C17 C 0.0339(4) 0.9283(5) 0.0779(3) 0.0567(15) Uani 1 d .
O17 O -0.0219(4) 0.9975(4) 0.0821(2) 0.0882(15) Uani 1 d .

loop_
_atom_site_aniso_label
_atom_site_aniso_U_11
_atom_site_aniso_U_22
_atom_site_aniso_U_33
_atom_site_aniso_U_23
_atom_site_aniso_U_13
_atom_site_aniso_U_12
Re1 0.04758(14) 0.05516(15) 0.04317(13) 0.00016(11) -0.00034(11) 0.00128(11)
N1 0.051(3) 0.044(3) 0.054(3) -0.002(2) -0.007(2) 0.000(2)
C2 0.056(3) 0.053(4) 0.049(4) 0.000(3) -0.004(3) 0.010(3)
C3 0.080(4) 0.061(4) 0.048(4) -0.006(3) -0.010(3) 0.019(3)
C4 0.070(4) 0.076(5) 0.082(5) -0.019(4) -0.025(4) -0.004(4)
C5 0.060(4) 0.079(5) 0.102(5) 0.001(4) -0.020(4) -0.013(3)
C6 0.058(4) 0.061(4) 0.071(4) 0.004(3) -0.006(3) -0.008(3)
C7 0.051(3) 0.047(3) 0.050(4) -0.002(3) 0.003(3) 0.011(3)
C8 0.047(3) 0.049(3) 0.055(3) 0.001(3) 0.005(3) 0.001(3)
C9 0.056(4) 0.065(5) 0.077(4) -0.002(3) -0.002(3) -0.010(3)
C10 0.058(4) 0.076(5) 0.106(6) 0.021(5) 0.017(4) -0.006(3)
C11 0.083(5) 0.086(6) 0.073(5) 0.027(4) 0.029(4) 0.001(4)
C12 0.078(5) 0.089(5) 0.053(4) 0.010(4) 0.007(3) 0.003(4)
C13 0.119(6) 0.111(7) 0.070(5) -0.024(5) -0.019(4) -0.010(5)
C14 0.070(5) 0.093(6) 0.054(4) -0.010(4) -0.005(3) -0.003(4)
O14 0.084(3) 0.167(6) 0.074(3) -0.027(4) -0.014(3) -0.022(3)
C15 0.065(4) 0.061(4) 0.064(4) 0.007(3) 0.007(3) 0.011(3)
O15 0.095(3) 0.095(4) 0.086(3) 0.027(3) 0.039(3) 0.014(3)
C16 0.067(4) 0.054(4) 0.067(4) -0.003(3) -0.002(3) -0.003(3)
O16 0.111(4) 0.064(4) 0.136(5) -0.009(3) 0.002(3) 0.021(3)
C17 0.056(3) 0.074(4) 0.040(3) 0.008(3) 0.008(3) 0.007(3)
O17 0.089(3) 0.093(4) 0.083(3) 0.011(3) 0.016(3) 0.039(3)

loop_
_atom_type_symbol
_atom_type_description
_atom_type_scat_dispersion_real
_atom_type_scat_dispersion_imag
_atom_type_scat_source
C C 0.0033 0.0016 'International Tables Vol C Tables 4.2.6.8 and 6.1.1.4'
H H 0.0000 0.0000 'International Tables Vol C Tables 4.2.6.8 and 6.1.1.4'
N N 0.0061 0.0033 'International Tables Vol C Tables 4.2.6.8 and 6.1.1.4'
O O 0.0106 0.0060 'International Tables Vol C Tables 4.2.6.8 and 6.1.1.4'
Re Re -1.0185 7.2310 'International Tables Vol C Tables 4.2.6.8 and 6.1.1.4'

loop_
_geom_angle_atom_site_label_1
_geom_angle_atom_site_label_2
_geom_angle_atom_site_label_3
_geom_angle
C14 Re1 C15 91.3(3)
C14 Re1 C17 89.0(3)
C15 Re1 C17 90.3(2)
C14 Re1 C16 91.3(3)
C15 Re1 C16 91.5(2)
C17 Re1 C16 178.2(2)
C14 Re1 C8 95.6(2)
C15 Re1 C8 172.7(2)
C17 Re1 C8 87.6(2)
C16 Re1 C8 90.6(2)
C14 Re1 N1 170.6(2)
C15 Re1 N1 98.0(2)
C17 Re1 N1 89.81(19)
C16 Re1 N1 89.6(2)
C8 Re1 N1 75.06(19)
C6 N1 C2 120.8(5)
C6 N1 Re1 120.5(4)
C2 N1 Re1 118.7(3)
N1 C2 C3 117.9(5)
N1 C2 C7 113.3(5)
C3 C2 C7 128.7(5)
C4 C3 C2 118.8(6)
C4 C3 C13 117.3(6)
C2 C3 C13 123.9(6)
C5 C4 C3 121.7(6)
C4 C5 C6 117.8(6)
N1 C6 C5 122.9(6)
C12 C7 C8 118.6(5)
C12 C7 C2 125.0(5)
C8 C7 C2 116.5(5)
C9 C8 C7 117.4(5)
C9 C8 Re1 126.2(4)
C7 C8 Re1 116.4(4)
C10 C9 C8 121.9(6)
C11 C10 C9 119.7(6)
C10 C11 C12 120.2(6)
C11 C12 C7 122.1(6)
O14 C14 Re1 177.6(7)
O15 C15 Re1 177.8(6)
O16 C16 Re1 177.6(6)
O17 C17 Re1 178.9(6)

loop_
_geom_bond_atom_site_label_1
_geom_bond_atom_site_label_2
_geom_bond_distance
Re1 C14 1.919(7)
Re1 C15 1.967(6)
Re1 C17 1.989(7)
Re1 C16 1.997(7)
Re1 C8 2.168(5)
Re1 N1 2.198(4)
N1 C6 1.328(7)
N1 C2 1.373(6)
C2 C3 1.402(7)
C2 C7 1.485(8)
C3 C4 1.388(8)
C3 C13 1.505(8)
C4 C5 1.346(9)
C5 C6 1.364(8)
C7 C12 1.386(7)
C7 C8 1.415(7)
C8 C9 1.398(8)
C9 C10 1.385(8)
C10 C11 1.345(9)
C11 C12 1.367(9)
C14 O14 1.150(7)
C15 O15 1.141(6)
C16 O16 1.135(7)
C17 O17 1.134(6)

loop_
_geom_torsion_atom_site_label_1
_geom_torsion_atom_site_label_2
_geom_torsion_atom_site_label_3
_geom_torsion_atom_site_label_4
_geom_torsion
C14 Re1 N1 C6 -175.6(14)
C15 Re1 N1 C6 -2.6(5)
C17 Re1 N1 C6 -92.9(4)
C16 Re1 N1 C6 88.8(5)
C8 Re1 N1 C6 179.6(5)
C14 Re1 N1 C2 1.9(16)
C15 Re1 N1 C2 174.9(4)
C17 Re1 N1 C2 84.6(4)
C16 Re1 N1 C2 -93.7(4)
C8 Re1 N1 C2 -3.0(4)
C6 N1 C2 C3 3.2(8)
Re1 N1 C2 C3 -174.3(4)
C6 N1 C2 C7 -178.3(5)
Re1 N1 C2 C7 4.2(6)
N1 C2 C3 C4 -1.7(8)
C7 C2 C3 C4 -179.9(6)
N1 C2 C3 C13 177.3(6)
C7 C2 C3 C13 -1.0(10)
C2 C3 C4 C5 -0.4(9)
C13 C3 C4 C5 -179.4(7)
C3 C4 C5 C6 1.0(10)
C2 N1 C6 C5 -2.7(9)
Re1 N1 C6 C5 174.7(5)
C4 C5 C6 N1 0.5(10)
N1 C2 C7 C12 177.1(5)
C3 C2 C7 C12 -4.6(10)
N1 C2 C7 C8 -3.3(7)
C3 C2 C7 C8 175.0(5)
C12 C7 C8 C9 1.5(8)
C2 C7 C8 C9 -178.2(5)
C12 C7 C8 Re1 -179.5(4)
C2 C7 C8 Re1 0.8(7)
C14 Re1 C8 C9 0.7(6)
C15 Re1 C8 C9 162.9(15)
C17 Re1 C8 C9 89.5(5)
C16 Re1 C8 C9 -90.6(5)
N1 Re1 C8 C9 179.9(6)
C14 Re1 C8 C7 -178.2(4)
C15 Re1 C8 C7 -16.1(19)
C17 Re1 C8 C7 -89.4(4)
C16 Re1 C8 C7 90.5(4)
N1 Re1 C8 C7 1.0(4)
C7 C8 C9 C10 0.8(9)
Re1 C8 C9 C10 -178.1(5)
C8 C9 C10 C11 -2.8(10)
C9 C10 C11 C12 2.5(11)
C10 C11 C12 C7 -0.2(11)
C8 C7 C12 C11 -1.8(9)
C2 C7 C12 C11 177.8(6)
C15 Re1 C14 O14 162(14)
C17 Re1 C14 O14 -108(14)
C16 Re1 C14 O14 70(14)
C8 Re1 C14 O14 -20(14)
N1 Re1 C14 O14 -25(15)
C14 Re1 C15 O15 33(15)
C17 Re1 C15 O15 -56(15)
C16 Re1 C15 O15 125(15)
C8 Re1 C15 O15 -129(14)
N1 Re1 C15 O15 -145(15)
C14 Re1 C16 O16 43(14)
C15 Re1 C16 O16 -48(14)
C17 Re1 C16 O16 142(12)
C8 Re1 C16 O16 139(14)
N1 Re1 C16 O16 -146(14)
C14 Re1 C17 O17 19(25)
C15 Re1 C17 O17 111(25)
C16 Re1 C17 O17 -79(26)
C8 Re1 C17 O17 -76(25)
N1 Re1 C17 O17 -152(25)
